data_4110256
loop_
_publ_author_name
'Eric J. Yearley'
'Elizabeth A. Zhurova'
'Vladimir V. Zhurov'
'A. Alan Pinkerton'

_publ_contact_author
;
A. Alan Pinkerton
;
_publ_contact_author_address
;
Department of Chemistry,
University of Toledo,
2801 W. Bancroft st.,
Toledo, OH 43606, USA.
;
_publ_contact_author_email apinker@uoft02.utoledo.edu
_publ_contact_author_fax 1-419-530-4033
_publ_contact_author_phone 1-419-530-4580
_publ_section_title
;
 Binding of Genistein to the Estrogen Receptor Based on an Experimental
 Electron Density Study
;
_journal_name_full 'Journal of the American Chemical Society'
_journal_page_first 15013
_journal_page_last 15021
_journal_paper_doi 10.1021/ja075211j
_journal_volume 129
_journal_year 2007
_chemical_formula_sum 'C15 H10 O5'
_chemical_formula_weight 270.23
_space_group_IT_number 61
_symmetry_cell_setting orthorhombic
_symmetry_space_group_name_Hall '-P 2ac 2ab'
_symmetry_space_group_name_H-M 'P b c a'
_atom_type_scat_source 'Koritsanszky et al, (2003)'
_cell_angle_alpha 90.000
_cell_angle_beta 90.000
_cell_angle_gamma 90.000
_cell_formula_units_Z 8
_cell_length_a 6.8384(1)
_cell_length_b 14.4900(2)
_cell_length_c 23.5088(4)
_cell_measurement_reflns_used 545051
_cell_measurement_temperature 20(1)
_cell_measurement_theta_max 71.5
_cell_measurement_theta_min 0
_cell_volume 2329.45(6)
_computing_cell_refinement 'Otwinowski & Minor (1997)'
_computing_data_collection CrystalClear,(2005)
_computing_data_reduction 'Zhurov et al,(2005)'
_computing_molecular_graphics 'Koritsanszky et al, (2003)'
_computing_publication_material 'Koritsanszky et al, (2003)'
_computing_structure_refinement 'Koritsanszky et al, (2003)'
_computing_structure_solution 'Sheldrick (1997)'
_diffrn_measured_fraction_theta_full 29.8
_diffrn_measurement_device 'Rigaku R-Axis Rapid'
_diffrn_measurement_method w
_diffrn_radiation_type 'Mo K\a'
_diffrn_radiation_wavelength 0.71073
_diffrn_reflns_av_R_equivalents 0.0189
_diffrn_reflns_limit_h_max 18
_diffrn_reflns_limit_h_min -16
_diffrn_reflns_limit_k_max 38
_diffrn_reflns_limit_k_min -37
_diffrn_reflns_limit_l_max 35
_diffrn_reflns_limit_l_min -38
_diffrn_reflns_number 545051
_diffrn_reflns_theta_full 3218
_diffrn_reflns_theta_max 71.5
_diffrn_standards_decay_% 0
_diffrn_standards_interval_time 0
_diffrn_standards_number 0
_exptl_absorpt_coefficient_mu 0.117
_exptl_absorpt_correction_type none
_exptl_crystal_colour colorless
_exptl_crystal_density_diffrn 1.541
_exptl_crystal_description 'prism '
_exptl_crystal_size_max 0.26
_exptl_crystal_size_mid 0.24
_exptl_crystal_size_min 0.11
_refine_diff_density_max 0.095
_refine_diff_density_min -0.090
_refine_ls_extinction_coef 0.01505
_refine_ls_extinction_method Isotropic
_refine_ls_goodness_of_fit_ref 1.0211
_refine_ls_hydrogen_treatment refall
_refine_ls_number_parameters 826
_refine_ls_number_reflns 5373
_refine_ls_R_factor_gt 0.0175
_refine_ls_shift/su_max 0.0000
_refine_ls_structure_factor_coef Fsqd
_refine_ls_weighting_details w=1/[s^2^(Fsqd)]
_refine_ls_weighting_scheme calc
_refine_ls_wR_factor_ref 0.0323
_reflns_number_gt 6889
_reflns_number_total 15481
_reflns_threshold_expression I>3\s
_cod_data_source_file ja075211jsi20070712_011916.cif
_cod_data_source_block GEN
_cod_original_cell_volume 2329.45
_cod_original_formula_sum 'C15 H10 O5 '
_cod_database_code 4110256

loop_
_symmetry_equiv_pos_site_id
_symmetry_equiv_pos_as_xyz
1 +X,+Y,+Z
2 1/2-X,-Y,1/2+Z
3 -X,1/2+Y,1/2-Z
4 1/2+X,1/2-Y,-Z
5 -X,-Y,-Z
6 1/2+X,+Y,1/2-Z
7 +X,1/2-Y,1/2+Z
8 1/2-X,1/2+Y,+Z

loop_
_atom_local_axes_label
_atom_local_axes_atom0
_atom_local_axes_ax1
_atom_local_axes_atom1
_atom_local_axes_atom2
_atom_local_axes_ax2
O(7) H(7A) X O(7) C(7) y
O(5) H(5A) X O(5) C(5) y
O(1) C(2) X O(1) C(8A) y
O(4) C(4) X O(4) H(5A) y
O(4') H(4'A) X O(4') C(4') y
C(7) O(7) X C(7) C(8) y
C(6) H(6) X C(6) C(5) y
C(5) O(5) X C(5) C(6) y
C(4A) C(8A) X C(4A) C(5) y
C(4) O(4) X C(4) C(4A) y
C(3) C(2) X C(3) C(4) y
C(2) H(2) X C(2) O(1) y
C(8A) O(1) X C(8A) C(8) y
C(8) H(8) X C(8) C(8A) y
C(1') C(6') X C(1') C(2') y
C(2') H(2') X C(2') C(3') y
C(3') H(3') X C(3') C(2') y
C(4') O(4') X C(4') C(5') y
C(5') H(5') X C(5') C(4') y
C(6') H(6') X C(6') C(1') y
H(7A) O(7) Z H(7A) C(7) y
H(5A) O(5) Z H(5A) C(5) y
H(4'A) O(4') Z H(4'A) C(4') y
H(6) C(6) Z H(6) C(5) y
H(2) C(2) Z H(2) O(1) y
H(8) C(8) Z H(8) C(8A) y
H(2') C(2') Z H(2') C(3') y
H(3') C(3') Z H(3') C(2') y
H(5') C(5') Z H(5') C(4') y
H(6') C(6') Z H(6') C(5') y

loop_
_atom_rho_multipole_label
_atom_rho_multipole_coeff_Pv
_atom_rho_multipole_coeff_P00
_atom_rho_multipole_coeff_P11
_atom_rho_multipole_coeff_P1-1
_atom_rho_multipole_coeff_P10
_atom_rho_multipole_coeff_P20
_atom_rho_multipole_coeff_P21
_atom_rho_multipole_coeff_P2-1
_atom_rho_multipole_coeff_P22
_atom_rho_multipole_coeff_P2-2
_atom_rho_multipole_coeff_P30
_atom_rho_multipole_coeff_P31
_atom_rho_multipole_coeff_P3-1
_atom_rho_multipole_coeff_P32
_atom_rho_multipole_coeff_P3-2
_atom_rho_multipole_coeff_P33
_atom_rho_multipole_coeff_P3-3
_atom_rho_multipole_coeff_P40
_atom_rho_multipole_coeff_P41
_atom_rho_multipole_coeff_P4-1
_atom_rho_multipole_coeff_P42
_atom_rho_multipole_coeff_P4-2
_atom_rho_multipole_coeff_P43
_atom_rho_multipole_coeff_P4-3
_atom_rho_multipole_coeff_P44
_atom_rho_multipole_coeff_P4-4
_atom_rho_multipole_kappa_prime
_atom_rho_multipole_kappa_dprime0
_atom_rho_multipole_kappa_dprime1
_atom_rho_multipole_kappa_dprime2
_atom_rho_multipole_kappa_dprime3
_atom_rho_multipole_kappa_dprime4
O(7) 6.26(4) 0.00 -0.066(12) -0.049(12) -0.014(10) 0.033(11) 0.008(9) -0.007(10) 0.052(12) 0.011(11) 0.005(8) -0.007(8) -0.019(8) -0.007(8) -0.008(8) 0.086(9) -0.027(9) 0.016(11) -0.006(10) 0.002(10) 0.004(10) -0.009(10) 0.016(10) 0.015(10) 0.003(11) 0.012(12) 0.986(2) 1.00(4) 1.00 1.00 1.00 1.00
O(5) 6.19(4) 0.00 0.003(14) -0.059(10) -0.008(10) 0.031(11) -0.002(10) -0.021(9) 0.016(10) -0.007(10) 0.015(8) -0.026(8) -0.014(7) -0.013(8) 0.000(8) 0.079(8) -0.024(9) 0.018(11) 0.008(10) 0.020(10) -0.014(10) -0.005(10) 0.003(9) -0.004(10) 0.030(11) 0.014(10) 0.986(2) 1.00(4) 1.00 1.00 1.00 1.00
O(1) 6.09(4) 0.00 -0.067(12) -0.034(12) 0.013(9) 0.013(12) -0.005(10) -0.009(10) -0.045(10) 0.075(12) 0.006(7) -0.017(7) -0.029(7) 0.005(6) 0.000(8) 0.068(8) 0.001(9) 0.041(10) 0.004(9) 0.022(9) -0.008(8) 0.035(10) -0.016(9) 0.008(10) -0.002(11) 0.015(10) 0.995(3) 1.31(7) 1.31 1.31 1.31 1.31
O(4) 6.23(5) 0.00 -0.080(13) -0.015(12) -0.009(10) -0.067(11) -0.021(9) -0.001(10) -0.051(11) 0.003(10) 0.009(9) -0.014(8) 0.005(8) 0.008(8) -0.017(9) 0.043(9) 0.001(9) 0.027(11) 0.022(10) -0.009(10) 0.013(10) -0.002(10) 0.009(10) 0.007(10) 0.004(11) -0.015(10) 0.981(3) 0.91(6) 0.91 0.91 0.91 0.91
O(4') 6.21(4) 0.00 -0.035(14) -0.067(11) 0.014(10) 0.062(10) 0.009(11) -0.036(10) -0.005(12) 0.023(11) -0.001(8) -0.023(8) 0.000(8) 0.010(8) -0.001(9) 0.075(8) -0.027(9) 0.004(11) -0.007(9) 0.006(9) 0.015(10) 0.001(10) 0.010(10) 0.033(11) 0.002(10) 0.009(10) 0.986(2) 1.00(4) 1.00 1.00 1.00 1.00
C(7) 3.92(6) 0.00 -0.103(18) 0.004(17) 0.018(12) -0.184(15) 0.007(11) 0.007(12) -0.081(15) 0.043(14) -0.002(12) -0.041(12) 0.019(13) -0.004(12) 0.009(13) 0.27(2) 0.020(17) 0.010(16) -0.023(14) -0.023(14) 0.007(15) -0.005(15) -0.001(16) 0.015(19) 0.03(2) -0.02(2) 1.009(5) 1.01(2) 1.01 1.01 1.01 1.01
C(6) 4.07(8) 0.00 -0.01(2) 0.021(16) -0.002(13) -0.132(15) 0.009(13) 0.013(11) -0.039(16) 0.008(14) -0.007(13) -0.032(12) -0.008(12) -0.015(14) 0.003(13) 0.21(2) -0.004(17) 0.025(16) 0.003(14) -0.010(14) -0.003(16) -0.012(15) 0.012(16) 0.014(19) 0.00(2) 0.00(2) 0.997(3) 0.996(17) 1.00 1.00 1.00 1.00
C(5) 3.88(6) 0.00 -0.071(15) 0.02(2) 0.028(12) -0.172(15) -0.007(10) 0.004(12) 0.006(14) -0.048(14) -0.004(12) -0.031(12) -0.001(13) 0.002(13) -0.005(13) 0.28(2) -0.034(17) 0.022(16) 0.014(14) -0.003(14) -0.044(16) 0.006(15) -0.013(16) 0.004(18) 0.01(2) 0.04(2) 1.009(5) 1.01(2) 1.01 1.01 1.01 1.01
C(4A) 4.05(5) 0.00 -0.015(17) 0.01(2) -0.007(13) -0.153(14) -0.014(10) 0.008(12) 0.015(15) -0.015(14) -0.025(12) -0.004(12) 0.012(13) 0.015(13) 0.006(13) 0.26(2) 0.021(17) 0.053(16) 0.020(14) 0.016(14) 0.012(16) 0.021(15) 0.016(16) -0.01(2) -0.02(2) -0.02(2) 1.008(3) 1.00(2) 1.00 1.00 1.00 1.00
C(4) 3.99(10) 0.00 0.025(19) 0.004(19) 0.010(14) -0.30(3) -0.013(12) 0.009(13) 0.058(18) 0.019(16) -0.016(15) -0.021(15) -0.014(15) -0.012(15) 0.004(15) 0.34(4) -0.04(2) 0.001(19) -0.017(17) -0.003(16) 0.025(19) -0.012(18) 0.01(2) -0.02(2) -0.01(3) 0.03(3) 0.994(8) 0.91(3) 0.91 0.91 0.91 0.91
C(3) 3.98(6) 0.00 0.010(17) 0.00(2) 0.001(13) -0.142(14) -0.011(11) 0.005(12) 0.045(14) 0.028(15) 0.005(12) 0.026(13) 0.014(13) -0.003(13) -0.002(13) 0.23(2) 0.015(17) 0.050(16) 0.014(14) -0.007(14) 0.002(16) 0.000(15) 0.003(16) 0.01(2) 0.01(2) 0.02(2) 1.008(3) 1.00(2) 1.00 1.00 1.00 1.00
C(2) 4.06(6) 0.00 -0.01(2) -0.085(15) 0.001(12) -0.190(15) -0.012(12) -0.022(10) 0.016(15) 0.097(15) 0.003(12) -0.026(12) -0.061(12) -0.026(13) -0.006(12) 0.284(19) -0.044(16) 0.049(15) 0.016(14) 0.002(14) -0.004(15) 0.009(14) -0.022(15) 0.018(17) 0.034(19) 0.048(19) 0.997(3) 0.996(17) 1.00 1.00 1.00 1.00
C(8A) 3.93(4) 0.00 -0.092(16) -0.004(15) -0.014(11) -0.156(13) -0.001(11) 0.009(11) -0.126(15) -0.007(14) 0.002(12) -0.018(12) 0.013(12) -0.002(12) 0.009(13) 0.28(2) -0.029(16) 0.005(16) 0.022(13) 0.004(14) -0.015(15) 0.008(15) -0.010(16) -0.013(18) 0.05(2) 0.03(2) 1.008(3) 1.00(2) 1.00 1.00 1.00 1.00
C(8) 4.05(7) 0.00 -0.05(2) -0.02(2) 0.004(13) -0.151(15) 0.007(12) 0.004(12) -0.003(17) 0.004(15) 0.016(13) -0.032(12) -0.007(13) -0.002(14) 0.010(13) 0.21(2) -0.036(18) 0.059(16) 0.015(14) -0.013(14) 0.005(16) -0.013(15) -0.010(17) 0.018(19) -0.03(2) -0.01(2) 0.997(3) 0.996(17) 1.00 1.00 1.00 1.00
C(1') 4.05(5) 0.00 0.021(18) 0.060(17) -0.020(13) -0.149(13) -0.026(13) -0.039(12) -0.007(14) -0.036(14) 0.003(13) 0.026(13) 0.013(12) -0.006(14) 0.013(14) 0.23(2) -0.021(15) 0.017(16) -0.001(14) 0.012(14) 0.005(16) -0.017(17) -0.006(16) -0.01(2) -0.03(2) 0.02(2) 1.008(3) 1.00(2) 1.00 1.00 1.00 1.00
C(2') 4.02(6) 0.00 -0.04(2) 0.042(18) 0.027(13) -0.176(14) -0.033(13) 0.050(12) -0.038(16) 0.032(15) -0.001(13) -0.036(12) 0.001(13) 0.005(14) -0.015(14) 0.212(18) 0.007(16) 0.004(16) -0.017(14) -0.044(15) 0.020(16) 0.000(16) 0.002(16) 0.00(2) 0.002(18) 0.01(2) 0.997(3) 0.996(17) 1.00 1.00 1.00 1.00
C(3') 4.16(6) 0.00 0.02(2) 0.00(2) -0.001(14) -0.171(14) -0.007(12) 0.042(13) 0.044(17) -0.024(15) -0.024(13) -0.039(12) -0.001(14) -0.014(15) -0.028(13) 0.243(19) -0.006(17) 0.008(17) 0.009(14) -0.032(15) -0.042(17) 0.032(15) 0.008(16) 0.03(2) 0.008(19) 0.00(2) 0.997(3) 0.996(17) 1.00 1.00 1.00 1.00
C(4') 3.94(6) 0.00 -0.062(16) -0.018(17) -0.016(12) -0.166(14) 0.036(11) 0.035(12) -0.078(15) -0.005(14) -0.005(12) -0.044(12) 0.012(13) -0.002(14) -0.007(14) 0.26(2) 0.046(16) 0.019(16) 0.006(14) -0.010(14) -0.015(16) 0.000(16) -0.001(17) 0.019(19) 0.02(2) 0.02(2) 1.009(5) 1.01(2) 1.01 1.01 1.01 1.01
C(5') 4.09(6) 0.00 -0.06(2) 0.012(19) 0.014(14) -0.134(14) -0.048(13) -0.029(12) -0.030(16) -0.029(15) -0.007(13) -0.030(12) -0.017(13) 0.011(14) 0.015(14) 0.230(18) -0.002(16) 0.021(16) 0.030(14) 0.013(15) 0.025(16) 0.026(16) -0.023(16) -0.03(2) 0.001(19) 0.00(2) 0.997(3) 0.996(17) 1.00 1.00 1.00 1.00
C(6') 4.05(6) 0.00 -0.09(2) 0.02(2) -0.012(14) -0.159(14) -0.027(12) -0.049(13) -0.019(16) 0.011(15) 0.019(13) -0.007(12) 0.012(13) -0.001(15) 0.039(14) 0.245(18) -0.011(17) 0.006(16) 0.032(14) 0.028(15) -0.029(17) -0.022(15) -0.021(17) -0.01(2) 0.029(19) -0.01(2) 0.997(3) 0.996(17) 1.00 1.00 1.00 1.00
H(7A) 0.73(3) 0.00 0.048(11) 0.055(12) 0.14(2) 0.10(2) 0.003(16) 0.015(16) 0.009(14) 0.013(14) 0.00 0.00 0.00 0.00 0.00 0.00 0.00 0.00 0.00 0.00 0.00 0.00 0.00 0.00 0.00 0.00 1.20 1.20 1.20 1.20 1.20 1.20
H(5A) 0.76(3) 0.00 -0.072(12) 0.041(13) 0.14(2) 0.07(2) -0.030(16) -0.007(18) 0.021(16) -0.009(15) 0.00 0.00 0.00 0.00 0.00 0.00 0.00 0.00 0.00 0.00 0.00 0.00 0.00 0.00 0.00 0.00 1.20 1.20 1.20 1.20 1.20 1.20
H(4'A) 0.75(3) 0.00 0.006(11) -0.005(12) 0.15(2) 0.06(2) 0.000(16) 0.024(16) 0.000(14) -0.026(14) 0.00 0.00 0.00 0.00 0.00 0.00 0.00 0.00 0.00 0.00 0.00 0.00 0.00 0.00 0.00 0.00 1.20 1.20 1.20 1.20 1.20 1.20
H(6) 0.97(4) 0.00 0.010(14) -0.013(15) 0.14(3) 0.00(3) -0.015(18) -0.010(19) 0.011(16) -0.013(16) 0.00 0.00 0.00 0.00 0.00 0.00 0.00 0.00 0.00 0.00 0.00 0.00 0.00 0.00 0.00 0.00 1.20 1.20 1.20 1.20 1.20 1.20
H(2) 0.87(4) 0.00 -0.058(14) -0.030(15) 0.16(3) 0.04(3) -0.023(18) -0.01(2) -0.005(17) 0.007(16) 0.00 0.00 0.00 0.00 0.00 0.00 0.00 0.00 0.00 0.00 0.00 0.00 0.00 0.00 0.00 0.00 1.20 1.20 1.20 1.20 1.20 1.20
H(8) 0.92(4) 0.00 -0.010(12) -0.027(15) 0.17(2) 0.06(2) -0.009(17) -0.015(19) 0.063(17) -0.024(16) 0.00 0.00 0.00 0.00 0.00 0.00 0.00 0.00 0.00 0.00 0.00 0.00 0.00 0.00 0.00 0.00 1.20 1.20 1.20 1.20 1.20 1.20
H(2') 0.95(4) 0.00 0.035(14) -0.027(15) 0.17(2) 0.04(2) 0.014(19) -0.044(19) 0.011(17) 0.014(17) 0.00 0.00 0.00 0.00 0.00 0.00 0.00 0.00 0.00 0.00 0.00 0.00 0.00 0.00 0.00 0.00 1.20 1.20 1.20 1.20 1.20 1.20
H(3') 0.84(4) 0.00 0.017(13) 0.008(14) 0.11(2) 0.00(2) 0.018(18) 0.033(18) 0.024(17) -0.005(17) 0.00 0.00 0.00 0.00 0.00 0.00 0.00 0.00 0.00 0.00 0.00 0.00 0.00 0.00 0.00 0.00 1.20 1.20 1.20 1.20 1.20 1.20
H(5') 0.97(4) 0.00 0.026(14) -0.007(16) 0.16(3) 0.01(2) 0.027(19) 0.026(19) 0.004(17) -0.003(17) 0.00 0.00 0.00 0.00 0.00 0.00 0.00 0.00 0.00 0.00 0.00 0.00 0.00 0.00 0.00 0.00 1.20 1.20 1.20 1.20 1.20 1.20
H(6') 1.00(4) 0.00 0.011(14) 0.000(15) 0.20(3) 0.06(3) 0.006(19) -0.01(2) 0.025(17) -0.004(18) 0.00 0.00 0.00 0.00 0.00 0.00 0.00 0.00 0.00 0.00 0.00 0.00 0.00 0.00 0.00 0.00 1.20 1.20 1.20 1.20 1.20 1.20

loop_
_atom_site_aniso_label
_atom_site_aniso_U_11
_atom_site_aniso_U_22
_atom_site_aniso_U_33
_atom_site_aniso_U_12
_atom_site_aniso_U_13
_atom_site_aniso_U_23
O(7) 0.0128(1) 0.0071(1) 0.0076(3) -0.0023(1) 0.0005(1) -0.0015(1)
O(5) 0.0128(1) 0.0058(1) 0.0081(2) -0.0013(1) 0.0001(1) 0.0008(1)
O(1) 0.0109(2) 0.0055(1) 0.0066(3) -0.0013(1) 0.0000(2) 0.0005(1)
O(4) 0.0126(1) 0.0051(1) 0.0075(3) -0.0009(1) 0.0000(1) 0.0003(1)
O(4') 0.0109(1) 0.0088(1) 0.0079(3) -0.0007(1) 0.0000(1) -0.0025(1)
C(7) 0.0089(1) 0.0062(1) 0.0069(2) -0.0008(1) 0.0002(1) -0.0007(1)
C(6) 0.0103(1) 0.0064(1) 0.0067(2) -0.0008(1) 0.0002(1) -0.0003(1)
C(5) 0.0086(1) 0.0056(1) 0.0067(2) -0.0006(1) 0.0000(1) 0.0001(1)
C(4A) 0.0089(1) 0.0053(1) 0.0059(2) -0.0006(1) -0.0001(1) 0.0001(1)
C(4) 0.0088(1) 0.0053(1) 0.0063(2) -0.0003(1) -0.0001(1) 0.0001(1)
C(3) 0.0096(1) 0.0058(1) 0.0061(2) -0.0009(1) -0.0002(1) -0.0004(1)
C(2) 0.0107(1) 0.0062(1) 0.0066(2) -0.0013(1) -0.0001(1) 0.0002(1)
C(8A) 0.0083(1) 0.0054(1) 0.0068(2) -0.0007(1) -0.0002(1) -0.0001(1)
C(8) 0.0105(1) 0.0060(1) 0.0066(2) -0.0013(1) 0.0001(1) -0.0004(1)
C(1') 0.0087(1) 0.0066(1) 0.0069(2) -0.0011(1) 0.0002(1) -0.0008(1)
C(2') 0.0084(1) 0.0082(1) 0.0085(2) -0.0013(1) 0.0010(1) -0.0014(1)
C(3') 0.0090(1) 0.0084(1) 0.0084(2) -0.0018(1) 0.0006(1) -0.0016(1)
C(4') 0.0086(1) 0.0070(1) 0.0074(2) -0.0004(1) 0.0000(1) -0.0009(1)
C(5') 0.0086(1) 0.0089(1) 0.0081(2) -0.0009(1) 0.0011(1) -0.0013(1)
C(6') 0.0089(1) 0.0085(1) 0.0079(2) -0.0015(1) 0.0007(1) -0.0012(1)

loop_
_atom_site_label
_atom_site_fract_x
_atom_site_fract_y
_atom_site_fract_z
_atom_site_occupancy
_atom_site_U_iso_or_equiv
O(7) 0.52341(7) 0.49791(2) 0.35700(3) 1.0000 0.009
O(5) 0.33668(6) 0.19599(2) 0.30706(3) 1.0000 0.009
O(1) 0.47264(8) 0.42074(3) 0.16165(5) 1.0000 0.008
O(4) 0.34222(6) 0.15204(2) 0.19916(2) 1.0000 0.008
O(4') 0.25712(7) 0.02364(2) -0.05328(3) 1.0000 0.009
C(7) 0.48256(5) 0.43700(2) 0.31485(2) 1.0000 0.007
C(6) 0.42849(5) 0.34738(2) 0.33161(2) 1.0000 0.008
C(5) 0.39027(5) 0.28126(2) 0.29046(2) 1.0000 0.007
C(4A) 0.40726(5) 0.30315(2) 0.23154(2) 1.0000 0.007
C(4) 0.37980(5) 0.23514(2) 0.18745(2) 1.0000 0.007
C(3) 0.40000(5) 0.26778(2) 0.12922(2) 1.0000 0.007
C(2) 0.44327(5) 0.35801(2) 0.12039(2) 1.0000 0.008
C(8A) 0.45732(5) 0.39416(2) 0.21716(2) 1.0000 0.007
C(8) 0.49401(5) 0.46181(2) 0.25761(3) 1.0000 0.008
C(1') 0.36876(6) 0.20404(2) 0.08090(2) 1.0000 0.007
C(2') 0.19365(6) 0.15385(2) 0.07753(2) 1.0000 0.008
C(3') 0.15938(6) 0.09425(2) 0.03235(2) 1.0000 0.009
C(4') 0.30116(6) 0.08283(2) -0.01009(2) 1.0000 0.008
C(5') 0.47651(6) 0.13202(2) -0.00722(2) 1.0000 0.009
C(6') 0.50949(6) 0.19235(2) 0.03820(2) 1.0000 0.008
H(7A) 0.57851 0.55474 0.34257 1.0000 0.022(4)
H(5A) 0.33020 0.15786 0.27335 1.0000 0.025(4)
H(4'A) 0.36817 0.01678 -0.07840 1.0000 0.020(3)
H(6) 0.41820 0.32914 0.37619 1.0000 0.027(3)
H(2) 0.46660 0.38816 0.07878 1.0000 0.028(4)
H(8) 0.52844 0.53092 0.24320 1.0000 0.024(3)
H(2') 0.08100 0.16267 0.10945 1.0000 0.027(3)
H(3') 0.02390 0.05568 0.03035 1.0000 0.026(4)
H(5') 0.58679 0.12108 -0.03959 1.0000 0.031(4)
H(6') 0.64850 0.22779 0.04133 1.0000 0.035(4)

loop_
_geom_angle_atom_site_label_1
_geom_angle_atom_site_label_2
_geom_angle_atom_site_label_3
_geom_angle
_geom_angle_site_symmetry_1
_geom_angle_site_symmetry_2
_geom_angle_site_symmetry_3
_geom_angle_publ_flag
C(7) O(7) H(7A) 112.23(6) 1_555 1_555 1_555 yes
C(5) O(5) H(5A) 107.41(5) 1_555 1_555 1_555 yes
C(2) O(1) C(8A) 119.19(4) 1_555 1_555 1_555 yes
C(4') O(4') H(4'A) 110.24(4) 1_555 1_555 1_555 yes
O(7) C(7) C(6) 116.77(5) 1_555 1_555 1_555 yes
O(7) C(7) C(8) 121.70(4) 1_555 1_555 1_555 yes
C(6) C(7) C(8) 121.52(4) 1_555 1_555 1_555 yes
C(7) C(6) C(5) 119.48(5) 1_555 1_555 1_555 yes
C(7) C(6) H(6) 120.89(4) 1_555 1_555 1_555 yes
C(5) C(6) H(6) 119.62(3) 1_555 1_555 1_555 yes
O(5) C(5) C(6) 118.90(5) 1_555 1_555 1_555 yes
O(5) C(5) C(4A) 120.52(5) 1_555 1_555 1_555 yes
C(6) C(5) C(4A) 120.58(3) 1_555 1_555 1_555 yes
C(5) C(4A) C(4) 122.38(3) 1_555 1_555 1_555 yes
C(5) C(4A) C(8A) 117.57(4) 1_555 1_555 1_555 yes
C(4) C(4A) C(8A) 120.03(5) 1_555 1_555 1_555 yes
O(4) C(4) C(4A) 121.45(5) 1_555 1_555 1_555 yes
O(4) C(4) C(3) 122.34(4) 1_555 1_555 1_555 yes
C(4A) C(4) C(3) 116.21(3) 1_555 1_555 1_555 yes
C(4) C(3) C(2) 118.56(4) 1_555 1_555 1_555 yes
C(4) C(3) C(1') 120.39(3) 1_555 1_555 1_555 yes
C(2) C(3) C(1') 121.03(5) 1_555 1_555 1_555 yes
O(1) C(2) C(3) 125.01(6) 1_555 1_555 1_555 yes
O(1) C(2) H(2) 110.91(4) 1_555 1_555 1_555 yes
C(3) C(2) H(2) 124.00(4) 1_555 1_555 1_555 yes
O(1) C(8A) C(4A) 120.94(5) 1_555 1_555 1_555 yes
O(1) C(8A) C(8) 116.21(4) 1_555 1_555 1_555 yes
C(4A) C(8A) C(8) 122.84(5) 1_555 1_555 1_555 yes
C(7) C(8) C(8A) 117.94(3) 1_555 1_555 1_555 yes
C(7) C(8) H(8) 123.52(4) 1_555 1_555 1_555 yes
C(8A) C(8) H(8) 118.54(5) 1_555 1_555 1_555 yes
C(3) C(1') C(2') 119.34(4) 1_555 1_555 1_555 yes
C(3) C(1') C(6') 121.77(3) 1_555 1_555 1_555 yes
C(2') C(1') C(6') 118.89(4) 1_555 1_555 1_555 yes
C(1') C(2') C(3') 120.62(4) 1_555 1_555 1_555 yes
C(1') C(2') H(2') 120.44(4) 1_555 1_555 1_555 yes
C(3') C(2') H(2') 118.90(4) 1_555 1_555 1_555 yes
C(2') C(3') C(4') 120.09(4) 1_555 1_555 1_555 yes
C(2') C(3') H(3') 119.90(4) 1_555 1_555 1_555 yes
C(4') C(3') H(3') 120.01(4) 1_555 1_555 1_555 yes
O(4') C(4') C(3') 116.87(4) 1_555 1_555 1_555 yes
O(4') C(4') C(5') 123.16(5) 1_555 1_555 1_555 yes
C(3') C(4') C(5') 119.96(4) 1_555 1_555 1_555 yes
C(4') C(5') C(6') 119.64(4) 1_555 1_555 1_555 yes
C(4') C(5') H(5') 119.29(4) 1_555 1_555 1_555 yes
C(6') C(5') H(5') 121.04(4) 1_555 1_555 1_555 yes
C(1') C(6') C(5') 120.80(4) 1_555 1_555 1_555 yes
C(1') C(6') H(6') 119.80(4) 1_555 1_555 1_555 yes
C(5') C(6') H(6') 119.34(4) 1_555 1_555 1_555 yes

loop_
_geom_bond_atom_site_label_1
_geom_bond_atom_site_label_2
_geom_bond_distance
_geom_bond_site_symmetry_1
_geom_bond_site_symmetry_2
_geom_bond_publ_flag
O(7) C(7) 1.3560(7) 1_555 1_555 yes
O(7) H(7A) 0.9670(4) 1_555 1_555 yes
O(5) C(5) 1.3466(5) 1_555 1_555 yes
O(5) H(5A) 0.9670(6) 1_555 1_555 yes
O(1) C(2) 1.3446(10) 1_555 1_555 yes
O(1) C(8A) 1.3646(11) 1_555 1_555 yes
O(4) C(4) 1.2617(5) 1_555 1_555 yes
O(4') C(4') 1.3629(7) 1_555 1_555 yes
O(4') H(4'A) 0.9670(6) 1_555 1_555 yes
C(7) C(6) 1.4065(5) 1_555 1_555 yes
C(7) C(8) 1.3952(7) 1_555 1_555 yes
C(6) C(5) 1.3863(6) 1_555 1_555 yes
C(6) H(6) 1.0830(6) 1_555 1_555 yes
C(5) C(4A) 1.4258(7) 1_555 1_555 yes
C(4A) C(4) 1.4425(6) 1_555 1_555 yes
C(4A) C(8A) 1.4037(5) 1_555 1_555 yes
C(4) C(3) 1.4548(7) 1_555 1_555 yes
C(3) C(2) 1.3565(4) 1_555 1_555 yes
C(3) C(1') 1.4796(6) 1_555 1_555 yes
C(2) H(2) 1.0830(5) 1_555 1_555 yes
C(8A) C(8) 1.3885(6) 1_555 1_555 yes
C(8) H(8) 1.0830(4) 1_555 1_555 yes
C(1') C(2') 1.4033(5) 1_555 1_555 yes
C(1') C(6') 1.4009(6) 1_555 1_555 yes
C(2') C(3') 1.3888(6) 1_555 1_555 yes
C(2') H(2') 1.0830(5) 1_555 1_555 yes
C(3') C(4') 1.4011(6) 1_555 1_555 yes
C(3') H(3') 1.0830(4) 1_555 1_555 yes
C(4') C(5') 1.3965(5) 1_555 1_555 yes
C(5') C(6') 1.3982(6) 1_555 1_555 yes
C(5') H(5') 1.0830(5) 1_555 1_555 yes
C(6') H(6') 1.0830(4) 1_555 1_555 yes
